data_4333833
loop_
_publ_author_name
'Li-Li Liang'
'Xin-Long Ni'
'Yi Zhao'
'Kai Chen'
'Xin Xiao'
'Yun-Qian Zhang'
'Carl Redshaw'
'Qian-Jiang Zhu'
'Sai-Feng Xue'
'Zhu Tao'

_publ_section_title
;
 Construction of Cucurbit[7]uril Based Tubular Nanochannels Incorporating
 Associated [CdCl4]2- and Lanthanide Ions
;
_journal_name_full 'Inorganic Chemistry'
_journal_page_first 1909
_journal_page_last 1915
_journal_paper_doi 10.1021/ic302145j
_journal_volume 52
_journal_year 2013
_chemical_formula_moiety 'C42 H52 N28 O19 La, 2(Cd Cl4), (H3 O), 17(H2O)'
_chemical_formula_sum 'C42 H89 Cd2 Cl8 La N28 O37'
_chemical_formula_weight 2225.72
_chemical_name_systematic
;
 ?
;
_space_group_IT_number 14
_symmetry_cell_setting monoclinic
_symmetry_space_group_name_Hall '-P 2yn'
_symmetry_space_group_name_H-M 'P 1 21/n 1'
_atom_sites_solution_hydrogens geom
_atom_sites_solution_primary direct
_atom_sites_solution_secondary difmap
_audit_creation_method SHELXL-97
_cell_angle_alpha 90.00
_cell_angle_beta 94.943(4)
_cell_angle_gamma 90.00
_cell_formula_units_Z 4
_cell_length_a 16.819(2)
_cell_length_b 17.138(2)
_cell_length_c 28.696(3)
_cell_measurement_temperature 223(2)
_cell_volume 8240.7(16)
_computing_cell_refinement 'SAINT (Bruker, 2005)'
_computing_data_collection 'APEX2 (Bruker, 2005)'
_computing_data_reduction SAINT
_computing_molecular_graphics 'Ortep-3 for Windows (Farrugia, 1997)'
_computing_publication_material 'WinGX (Farrugia, 1999)'
_computing_structure_refinement 'SHELXL97 (Sheldrick, 2008)'
_computing_structure_solution 'SHELXS97 (Sheldrick, 2008)'
_diffrn_ambient_temperature 223(2)
_diffrn_measured_fraction_theta_full 0.975
_diffrn_measured_fraction_theta_max 0.975
_diffrn_measurement_device_type 'Bruker CCD Area Detector'
_diffrn_measurement_method '\f and \w scan'
_diffrn_radiation_monochromator graphite
_diffrn_radiation_source 'fine-focus sealed tube'
_diffrn_radiation_type MoK\a
_diffrn_radiation_wavelength 0.71073
_diffrn_reflns_av_R_equivalents 0.1105
_diffrn_reflns_av_sigmaI/netI 0.1071
_diffrn_reflns_limit_h_max 20
_diffrn_reflns_limit_h_min -19
_diffrn_reflns_limit_k_max 20
_diffrn_reflns_limit_k_min -20
_diffrn_reflns_limit_l_max 35
_diffrn_reflns_limit_l_min -35
_diffrn_reflns_number 70326
_diffrn_reflns_theta_full 26.00
_diffrn_reflns_theta_max 26.00
_diffrn_reflns_theta_min 1.35
_exptl_absorpt_coefficient_mu 1.382
_exptl_absorpt_correction_T_max 0.7792
_exptl_absorpt_correction_T_min 0.7066
_exptl_absorpt_correction_type multi-scan
_exptl_absorpt_process_details 'SADABS (Bruker, 2008)'
_exptl_crystal_colour colorless
_exptl_crystal_density_diffrn 1.794
_exptl_crystal_description prism
_exptl_crystal_F_000 4488
_exptl_crystal_size_max 0.27
_exptl_crystal_size_mid 0.22
_exptl_crystal_size_min 0.19
_platon_squeeze_details
;
;
_refine_diff_density_max 2.256
_refine_diff_density_min -0.759
_refine_diff_density_rms 0.104
_refine_ls_extinction_method none
_refine_ls_goodness_of_fit_ref 0.894
_refine_ls_hydrogen_treatment constr
_refine_ls_matrix_type full
_refine_ls_number_parameters 910
_refine_ls_number_reflns 15807
_refine_ls_number_restraints 0
_refine_ls_restrained_S_all 0.894
_refine_ls_R_factor_all 0.1011
_refine_ls_R_factor_gt 0.0553
_refine_ls_shift/su_max 0.056
_refine_ls_shift/su_mean 0.003
_refine_ls_structure_factor_coef Fsqd
_refine_ls_weighting_details 'calc w=1/[\s^2^(Fo^2^)+(0.0705P)^2^+0.0000P] where P=(Fo^2^+2Fc^2^)/3'
_refine_ls_weighting_scheme calc
_refine_ls_wR_factor_gt 0.1331
_refine_ls_wR_factor_ref 0.1489
_reflns_number_gt 9093
_reflns_number_total 15807
_reflns_threshold_expression >2sigma(I)
_cod_data_source_file ic302145j_si_001_03.cif
_cod_data_source_block p01'
_cod_original_cell_volume 8240.9(17)
_cod_original_sg_symbol_H-M 'P 21/n'
_cod_database_code 4333833

loop_
_symmetry_equiv_pos_as_xyz
'x, y, z'
'-x+1/2, y+1/2, -z+1/2'
'-x, -y, -z'
'x-1/2, -y-1/2, z-1/2'

loop_
_atom_site_label
_atom_site_type_symbol
_atom_site_fract_x
_atom_site_fract_y
_atom_site_fract_z
_atom_site_U_iso_or_equiv
_atom_site_adp_type
_atom_site_occupancy
_atom_site_symmetry_multiplicity
_atom_site_calc_flag
_atom_site_refinement_flags
O1W O -0.0073(3) 0.4759(3) 0.10230(18) 0.0812(18) Uani 1 1 d .
O2W O 0.1642(3) 0.6437(3) 0.1578(2) 0.0791(16) Uani 1 1 d .
O3W O 0.2522(3) 0.4944(3) 0.1849(2) 0.097(2) Uani 1 1 d .
O4W O 0.1589(4) 0.5269(4) 0.0862(2) 0.110(2) Uani 1 1 d .
O5W O 0.1664(5) 0.4043(5) 0.2358(3) 0.158(3) Uani 1 1 d .
O6W O 0.3173(4) 0.4076(4) 0.2905(3) 0.146(3) Uani 1 1 d .
Cd1 Cd 0.23912(3) 0.71405(3) 0.513585(18) 0.05683(16) Uani 1 1 d .
Cd2 Cd 0.25178(3) 0.43494(3) 0.670367(18) 0.05503(16) Uani 1 1 d .
La1 La 0.10422(2) 0.50672(2) 0.165525(13) 0.03933(12) Uani 1 1 d .
Cl1 Cl 0.12086(10) 0.41841(11) 0.62509(6) 0.0601(5) Uani 1 1 d .
Cl2 Cl 0.36392(9) 0.73208(11) 0.47424(5) 0.0541(4) Uani 1 1 d .
Cl3 Cl 0.28024(11) 0.56715(12) 0.70047(7) 0.0699(5) Uani 1 1 d .
Cl4 Cl 0.35270(10) 0.38306(11) 0.62183(6) 0.0580(5) Uani 1 1 d .
Cl5 Cl 0.11192(10) 0.71756(14) 0.46577(7) 0.0725(6) Uani 1 1 d .
Cl6 Cl 0.25134(11) 0.59703(12) 0.56200(6) 0.0660(5) Uani 1 1 d .
Cl7 Cl 0.24917(11) 0.35381(14) 0.74162(7) 0.0815(7) Uani 1 1 d .
Cl8 Cl 0.23962(15) 0.82880(16) 0.56581(9) 0.1052(9) Uani 1 1 d .
C1 C 0.1254(3) 0.3022(4) 0.14227(18) 0.0356(14) Uani 1 1 d .
C2 C 0.1601(3) 0.1700(3) 0.14279(18) 0.0330(13) Uani 1 1 d .
H2 H 0.1659 0.1428 0.1128 0.040 Uiso 1 1 calc R
C3 C 0.0720(3) 0.1787(3) 0.15327(19) 0.0359(14) Uani 1 1 d .
H3 H 0.0360 0.1493 0.1305 0.043 Uiso 1 1 calc R
C4 C 0.1412(3) 0.1156(4) 0.2153(2) 0.0395(15) Uani 1 1 d .
C5 C -0.0192(3) 0.2990(4) 0.1515(2) 0.0393(15) Uani 1 1 d .
H5A H -0.0188 0.3504 0.1365 0.047 Uiso 1 1 calc R
H5B H -0.0599 0.2672 0.1339 0.047 Uiso 1 1 calc R
C6 C -0.0026(4) 0.1255(4) 0.2195(2) 0.0474(16) Uani 1 1 d .
H6A H 0.0080 0.0807 0.2403 0.057 Uiso 1 1 calc R
H6B H -0.0418 0.1093 0.1941 0.057 Uiso 1 1 calc R
C7 C -0.0274(3) 0.3744(3) 0.2245(2) 0.0351(14) Uani 1 1 d .
C8 C -0.0837(3) 0.2508(3) 0.2232(2) 0.0371(14) Uani 1 1 d .
H8 H -0.1304 0.2305 0.2035 0.045 Uiso 1 1 calc R
C9 C -0.1092(4) 0.2970(4) 0.2657(2) 0.0422(15) Uani 1 1 d .
H9 H -0.1666 0.3108 0.2620 0.051 Uiso 1 1 calc R
C10 C -0.0490(4) 0.1796(4) 0.2908(3) 0.0484(17) Uani 1 1 d .
C11 C -0.0634(4) 0.4294(4) 0.3001(2) 0.0462(16) Uani 1 1 d .
H11A H -0.0376 0.4761 0.2886 0.055 Uiso 1 1 calc R
H11B H -0.1197 0.4420 0.3026 0.055 Uiso 1 1 calc R
C12 C -0.1245(4) 0.2485(4) 0.3485(2) 0.0544(18) Uani 1 1 d .
H12A H -0.1302 0.1956 0.3607 0.065 Uiso 1 1 calc R
H12B H -0.1779 0.2717 0.3440 0.065 Uiso 1 1 calc R
C13 C 0.0315(4) 0.4609(4) 0.3655(2) 0.0453(16) Uani 1 1 d .
C14 C -0.0719(4) 0.3766(4) 0.3817(2) 0.0473(16) Uani 1 1 d .
H14 H -0.1258 0.4001 0.3808 0.057 Uiso 1 1 calc R
C15 C -0.0225(4) 0.3976(4) 0.4268(2) 0.0467(16) Uani 1 1 d .
H15 H -0.0557 0.4190 0.4507 0.056 Uiso 1 1 calc R
C16 C -0.0256(5) 0.2634(5) 0.4161(3) 0.061(2) Uani 1 1 d .
C17 C 0.0807(4) 0.5049(4) 0.4445(2) 0.0440(15) Uani 1 1 d .
H17A H 0.0897 0.5536 0.4279 0.053 Uiso 1 1 calc R
H17B H 0.0494 0.5173 0.4708 0.053 Uiso 1 1 calc R
C18 C 0.0612(4) 0.3089(5) 0.4849(2) 0.061(2) Uani 1 1 d .
H18A H 0.0358 0.3344 0.5104 0.073 Uiso 1 1 calc R
H18B H 0.0627 0.2528 0.4913 0.073 Uiso 1 1 calc R
C19 C 0.2274(4) 0.5065(4) 0.4539(2) 0.0403(15) Uani 1 1 d .
C20 C 0.1650(4) 0.4163(4) 0.4989(2) 0.0461(16) Uani 1 1 d .
H20 H 0.1389 0.4328 0.5269 0.055 Uiso 1 1 calc R
C21 C 0.2562(4) 0.4102(4) 0.5093(2) 0.0442(16) Uani 1 1 d .
H21 H 0.2729 0.4235 0.5422 0.053 Uiso 1 1 calc R
C22 C 0.2056(5) 0.2885(5) 0.4865(2) 0.062(2) Uani 1 1 d .
C23 C 0.3677(4) 0.4955(4) 0.4835(2) 0.0481(16) Uani 1 1 d .
H23A H 0.3681 0.5491 0.4716 0.058 Uiso 1 1 calc R
H23B H 0.3851 0.4971 0.5170 0.058 Uiso 1 1 calc R
C24 C 0.3495(4) 0.2929(4) 0.5091(2) 0.0569(19) Uani 1 1 d .
H24A H 0.3419 0.2363 0.5114 0.068 Uiso 1 1 calc R
H24B H 0.3727 0.3114 0.5396 0.068 Uiso 1 1 calc R
C25 C 0.4464(4) 0.4687(4) 0.4160(3) 0.0468(16) Uani 1 1 d .
C26 C 0.4578(4) 0.3758(4) 0.4765(2) 0.0440(16) Uani 1 1 d .
H26 H 0.4852 0.3819 0.5082 0.053 Uiso 1 1 calc R
C27 C 0.5191(4) 0.3556(3) 0.4399(2) 0.0435(16) Uani 1 1 d .
H27 H 0.5751 0.3602 0.4534 0.052 Uiso 1 1 calc R
C28 C 0.4348(4) 0.2486(4) 0.4486(2) 0.0493(17) Uani 1 1 d .
C29 C 0.5509(4) 0.4244(4) 0.3668(2) 0.0496(17) Uani 1 1 d .
H29A H 0.6066 0.4252 0.3801 0.059 Uiso 1 1 calc R
H29B H 0.5389 0.4754 0.3525 0.059 Uiso 1 1 calc R
C30 C 0.5531(4) 0.2251(3) 0.4073(2) 0.0414(15) Uani 1 1 d .
H30A H 0.5405 0.1713 0.4154 0.050 Uiso 1 1 calc R
H30B H 0.6071 0.2366 0.4212 0.050 Uiso 1 1 calc R
C31 C 0.5122(4) 0.3828(4) 0.2858(2) 0.0461(17) Uani 1 1 d .
C32 C 0.5882(3) 0.2945(3) 0.3332(2) 0.0407(15) Uani 1 1 d .
H32 H 0.6439 0.3039 0.3461 0.049 Uiso 1 1 calc R
C33 C 0.5842(3) 0.2675(3) 0.2821(2) 0.0377(14) Uani 1 1 d .
H33 H 0.6376 0.2679 0.2700 0.045 Uiso 1 1 calc R
C34 C 0.5344(3) 0.1693(3) 0.3283(2) 0.0330(13) Uani 1 1 d .
C35 C 0.5183(4) 0.3283(4) 0.2075(2) 0.0484(17) Uani 1 1 d .
H35A H 0.5100 0.3833 0.1990 0.058 Uiso 1 1 calc R
H35B H 0.5666 0.3107 0.1938 0.058 Uiso 1 1 calc R
C36 C 0.5394(3) 0.1372(3) 0.24541(19) 0.0371(14) Uani 1 1 d .
H36A H 0.5402 0.0832 0.2566 0.045 Uiso 1 1 calc R
H36B H 0.5832 0.1434 0.2253 0.045 Uiso 1 1 calc R
C37 C 0.3802(3) 0.3157(4) 0.1702(2) 0.0377(14) Uani 1 1 d .
C38 C 0.4547(3) 0.2007(3) 0.1780(2) 0.0363(14) Uani 1 1 d .
H38 H 0.4949 0.1890 0.1557 0.044 Uiso 1 1 calc R
C39 C 0.3690(3) 0.1819(3) 0.15616(19) 0.0327(13) Uani 1 1 d .
H39 H 0.3689 0.1548 0.1257 0.039 Uiso 1 1 calc R
C40 C 0.3957(3) 0.1136(4) 0.22598(19) 0.0355(14) Uani 1 1 d .
C41 C 0.2610(3) 0.2717(4) 0.12081(19) 0.0367(14) Uani 1 1 d .
H41A H 0.2641 0.2408 0.0923 0.044 Uiso 1 1 calc R
H41B H 0.2589 0.3269 0.1119 0.044 Uiso 1 1 calc R
C42 C 0.2687(3) 0.0840(3) 0.1825(2) 0.0385(14) Uani 1 1 d .
H42A H 0.2710 0.0592 0.1518 0.046 Uiso 1 1 calc R
H42B H 0.2698 0.0426 0.2061 0.046 Uiso 1 1 calc R
N1 N 0.1873(3) 0.2512(3) 0.14228(15) 0.0317(11) Uani 1 1 d .
N2 N 0.0590(3) 0.2623(3) 0.14881(15) 0.0328(11) Uani 1 1 d .
N3 N 0.1948(3) 0.1266(3) 0.18283(15) 0.0340(11) Uani 1 1 d .
N4 N 0.0701(3) 0.1476(3) 0.20006(15) 0.0358(11) Uani 1 1 d .
N5 N -0.0406(3) 0.3083(3) 0.19884(16) 0.0339(11) Uani 1 1 d .
N6 N -0.0583(3) 0.3663(3) 0.26588(16) 0.0390(12) Uani 1 1 d .
N7 N -0.0360(3) 0.1883(3) 0.24546(17) 0.0395(12) Uani 1 1 d .
N8 N -0.0914(3) 0.2441(3) 0.30381(18) 0.0474(13) Uani 1 1 d .
N9 N -0.0266(3) 0.4102(3) 0.34581(16) 0.0393(12) Uani 1 1 d .
N10 N 0.0347(3) 0.4529(3) 0.41310(17) 0.0419(12) Uani 1 1 d .
N11 N -0.0764(3) 0.2940(3) 0.38238(19) 0.0491(14) Uani 1 1 d .
N12 N 0.0121(3) 0.3229(3) 0.44047(19) 0.0574(15) Uani 1 1 d .
N13 N 0.1559(3) 0.4740(3) 0.46240(17) 0.0440(13) Uani 1 1 d .
N14 N 0.2868(3) 0.4654(3) 0.47741(17) 0.0436(13) Uani 1 1 d .
N15 N 0.1420(4) 0.3375(3) 0.48467(19) 0.0552(15) Uani 1 1 d .
N16 N 0.2741(3) 0.3287(3) 0.49909(19) 0.0541(14) Uani 1 1 d .
N17 N 0.4237(3) 0.4488(3) 0.45966(19) 0.0454(13) Uani 1 1 d .
N18 N 0.4997(3) 0.4125(3) 0.40431(18) 0.0453(13) Uani 1 1 d .
N19 N 0.4060(3) 0.3083(3) 0.47418(18) 0.0488(14) Uani 1 1 d .
N20 N 0.4982(3) 0.2763(3) 0.42713(16) 0.0376(12) Uani 1 1 d .
N21 N 0.5419(3) 0.3652(3) 0.33107(18) 0.0425(13) Uani 1 1 d .
N22 N 0.5314(3) 0.3228(3) 0.25785(18) 0.0415(12) Uani 1 1 d .
N23 N 0.5521(3) 0.2314(3) 0.35703(16) 0.0363(12) Uani 1 1 d .
N24 N 0.5529(3) 0.1881(3) 0.28468(16) 0.0336(11) Uani 1 1 d .
N25 N 0.4511(3) 0.2834(3) 0.18722(17) 0.0412(12) Uani 1 1 d .
N26 N 0.3320(3) 0.2580(3) 0.15200(15) 0.0346(11) Uani 1 1 d .
N27 N 0.4646(3) 0.1512(3) 0.21776(15) 0.0353(11) Uani 1 1 d .
N28 N 0.3384(3) 0.1334(3) 0.19189(15) 0.0329(11) Uani 1 1 d .
O1 O 0.1303(2) 0.3740(2) 0.13666(14) 0.0417(10) Uani 1 1 d .
O2 O 0.0080(2) 0.4336(2) 0.21173(14) 0.0454(10) Uani 1 1 d .
O3 O 0.0728(3) 0.5057(3) 0.34458(15) 0.0531(12) Uani 1 1 d .
O4 O 0.2356(2) 0.5641(3) 0.42890(14) 0.0462(11) Uani 1 1 d .
O5 O 0.4240(3) 0.5244(3) 0.39336(18) 0.0638(14) Uani 1 1 d .
O6 O 0.4739(3) 0.4407(3) 0.27458(16) 0.0571(12) Uani 1 1 d .
O7 O 0.3642(2) 0.3864(3) 0.17007(15) 0.0526(12) Uani 1 1 d .
O8 O 0.1556(2) 0.0797(3) 0.25264(14) 0.0492(11) Uani 1 1 d .
O9 O -0.0275(3) 0.1253(3) 0.31649(17) 0.0668(14) Uani 1 1 d .
O10 O -0.0125(3) 0.1929(3) 0.42363(17) 0.0721(15) Uani 1 1 d .
O11 O 0.2027(4) 0.2163(3) 0.4780(2) 0.0853(17) Uani 1 1 d .
O12 O 0.4081(3) 0.1826(3) 0.44656(17) 0.0669(14) Uani 1 1 d .
O13 O 0.5055(2) 0.1068(2) 0.33912(13) 0.0413(10) Uani 1 1 d .
O14 O 0.3870(2) 0.0680(2) 0.25779(13) 0.0396(10) Uani 1 1 d .

loop_
_atom_site_aniso_label
_atom_site_aniso_U_11
_atom_site_aniso_U_22
_atom_site_aniso_U_33
_atom_site_aniso_U_23
_atom_site_aniso_U_13
_atom_site_aniso_U_12
O1W 0.103(4) 0.050(3) 0.082(4) -0.010(3) -0.047(3) 0.011(3)
O2W 0.076(4) 0.045(3) 0.119(5) 0.014(3) 0.027(3) -0.006(3)
O3W 0.067(4) 0.084(4) 0.132(5) -0.046(4) -0.038(3) 0.030(3)
O4W 0.158(6) 0.117(5) 0.061(4) 0.012(4) 0.038(4) -0.031(5)
O5W 0.151(7) 0.125(7) 0.186(8) -0.020(6) -0.057(6) 0.035(6)
O6W 0.089(5) 0.119(6) 0.235(9) 0.079(6) 0.040(5) 0.025(4)
Cd1 0.0448(3) 0.0746(4) 0.0516(3) 0.0014(3) 0.0070(2) -0.0076(3)
Cd2 0.0409(3) 0.0616(4) 0.0630(3) 0.0014(3) 0.0070(2) 0.0054(2)
La1 0.0418(2) 0.0333(2) 0.0433(2) -0.00257(16) 0.00587(16) 0.00044(17)
Cl1 0.0425(10) 0.0720(13) 0.0653(11) 0.0026(9) 0.0020(8) 0.0033(9)
Cl2 0.0442(9) 0.0789(13) 0.0388(8) 0.0045(8) 0.0006(7) -0.0125(9)
Cl3 0.0563(11) 0.0705(13) 0.0850(14) -0.0116(11) 0.0185(10) -0.0154(10)
Cl4 0.0489(10) 0.0764(13) 0.0480(9) -0.0006(9) -0.0005(8) 0.0205(9)
Cl5 0.0388(10) 0.1126(17) 0.0667(12) -0.0110(11) 0.0087(8) -0.0038(10)
Cl6 0.0618(12) 0.0804(14) 0.0586(11) 0.0060(10) 0.0210(9) 0.0040(10)
Cl7 0.0486(11) 0.1086(18) 0.0897(15) 0.0428(13) 0.0196(10) 0.0212(11)
Cl8 0.0866(16) 0.108(2) 0.126(2) -0.0488(17) 0.0422(15) -0.0248(15)
C1 0.038(4) 0.047(4) 0.022(3) -0.005(3) 0.002(2) 0.003(3)
C2 0.039(3) 0.037(4) 0.024(3) -0.007(2) 0.004(2) 0.005(3)
C3 0.032(3) 0.035(4) 0.039(3) -0.008(3) -0.003(3) 0.001(3)
C4 0.035(4) 0.037(4) 0.045(4) -0.007(3) -0.004(3) -0.004(3)
C5 0.034(3) 0.037(4) 0.045(4) 0.001(3) -0.003(3) 0.009(3)
C6 0.044(4) 0.036(4) 0.061(4) -0.005(3) 0.001(3) -0.004(3)
C7 0.025(3) 0.036(4) 0.044(4) -0.008(3) 0.000(3) 0.001(3)
C8 0.033(3) 0.033(3) 0.045(3) -0.008(3) 0.004(3) -0.006(3)
C9 0.035(3) 0.042(4) 0.049(4) -0.010(3) 0.006(3) -0.010(3)
C10 0.034(4) 0.047(4) 0.064(5) 0.000(4) 0.008(3) -0.010(3)
C11 0.050(4) 0.035(4) 0.055(4) -0.014(3) 0.010(3) -0.003(3)
C12 0.054(4) 0.056(5) 0.056(4) -0.017(3) 0.019(3) -0.023(4)
C13 0.040(4) 0.045(4) 0.052(4) -0.008(3) 0.015(3) 0.003(3)
C14 0.043(4) 0.050(4) 0.052(4) -0.013(3) 0.019(3) -0.015(3)
C15 0.038(4) 0.056(5) 0.049(4) -0.009(3) 0.021(3) -0.013(3)
C16 0.071(5) 0.061(5) 0.056(5) -0.004(4) 0.033(4) -0.020(4)
C17 0.048(4) 0.041(4) 0.044(4) -0.004(3) 0.013(3) -0.013(3)
C18 0.069(5) 0.071(5) 0.043(4) 0.009(4) 0.008(3) -0.011(4)
C19 0.050(4) 0.039(4) 0.031(3) -0.003(3) 0.001(3) -0.006(3)
C20 0.061(4) 0.048(4) 0.031(3) -0.005(3) 0.012(3) -0.010(3)
C21 0.060(4) 0.042(4) 0.031(3) -0.002(3) 0.010(3) -0.001(3)
C22 0.084(6) 0.058(5) 0.047(4) 0.003(4) 0.026(4) 0.000(5)
C23 0.045(4) 0.039(4) 0.059(4) -0.009(3) -0.004(3) 0.004(3)
C24 0.085(5) 0.043(4) 0.045(4) 0.013(3) 0.018(4) 0.003(4)
C25 0.033(4) 0.039(4) 0.070(5) 0.001(4) 0.012(3) 0.000(3)
C26 0.046(4) 0.038(4) 0.045(4) -0.004(3) -0.007(3) -0.001(3)
C27 0.044(4) 0.038(4) 0.047(4) -0.011(3) -0.010(3) 0.006(3)
C28 0.056(4) 0.054(5) 0.037(4) -0.005(3) -0.001(3) -0.003(4)
C29 0.048(4) 0.031(4) 0.071(5) -0.007(3) 0.013(3) -0.002(3)
C30 0.047(4) 0.032(4) 0.043(4) 0.002(3) -0.005(3) 0.007(3)
C31 0.035(4) 0.031(4) 0.070(5) 0.016(3) -0.007(3) -0.007(3)
C32 0.032(3) 0.037(4) 0.052(4) -0.003(3) -0.003(3) -0.004(3)
C33 0.028(3) 0.033(3) 0.050(4) 0.005(3) -0.006(3) 0.003(3)
C34 0.027(3) 0.033(4) 0.038(3) -0.005(3) -0.005(2) 0.003(3)
C35 0.041(4) 0.033(4) 0.069(5) 0.017(3) -0.009(3) -0.007(3)
C36 0.032(3) 0.037(4) 0.041(3) -0.002(3) -0.003(3) 0.011(3)
C37 0.041(4) 0.034(4) 0.037(3) 0.003(3) 0.001(3) 0.002(3)
C38 0.033(3) 0.037(4) 0.038(3) -0.001(3) 0.001(3) 0.012(3)
C39 0.033(3) 0.032(3) 0.033(3) -0.003(3) 0.002(2) 0.005(3)
C40 0.037(4) 0.038(4) 0.031(3) -0.009(3) 0.003(3) 0.010(3)
C41 0.037(3) 0.042(4) 0.031(3) 0.005(3) 0.006(3) 0.005(3)
C42 0.040(4) 0.030(3) 0.045(3) 0.001(3) -0.002(3) 0.004(3)
N1 0.031(3) 0.029(3) 0.035(3) -0.002(2) 0.002(2) 0.001(2)
N2 0.032(3) 0.035(3) 0.032(3) -0.002(2) 0.002(2) 0.003(2)
N3 0.032(3) 0.033(3) 0.037(3) 0.002(2) -0.001(2) 0.005(2)
N4 0.032(3) 0.040(3) 0.036(3) 0.010(2) 0.005(2) -0.001(2)
N5 0.031(3) 0.033(3) 0.039(3) -0.003(2) 0.011(2) -0.003(2)
N6 0.041(3) 0.036(3) 0.041(3) -0.011(2) 0.013(2) -0.008(2)
N7 0.039(3) 0.039(3) 0.041(3) -0.004(2) 0.009(2) 0.001(2)
N8 0.050(3) 0.046(3) 0.048(3) -0.011(3) 0.017(3) -0.014(3)
N9 0.042(3) 0.045(3) 0.033(3) -0.007(2) 0.015(2) -0.005(2)
N10 0.037(3) 0.046(3) 0.043(3) -0.003(2) 0.009(2) -0.014(2)
N11 0.052(3) 0.049(4) 0.048(3) -0.006(3) 0.017(3) -0.016(3)
N12 0.068(4) 0.053(4) 0.052(4) -0.004(3) 0.014(3) -0.014(3)
N13 0.035(3) 0.051(3) 0.047(3) 0.004(3) 0.007(2) -0.009(2)
N14 0.037(3) 0.047(3) 0.046(3) 0.007(3) 0.001(2) -0.001(3)
N15 0.062(4) 0.052(4) 0.054(4) 0.002(3) 0.016(3) -0.014(3)
N16 0.052(4) 0.047(4) 0.063(4) 0.005(3) 0.006(3) -0.003(3)
N17 0.040(3) 0.034(3) 0.062(4) -0.004(3) 0.004(3) 0.009(2)
N18 0.050(3) 0.032(3) 0.055(3) 0.005(3) 0.015(3) 0.001(3)
N19 0.055(3) 0.041(3) 0.051(3) 0.000(3) 0.006(3) -0.001(3)
N20 0.045(3) 0.028(3) 0.039(3) 0.003(2) -0.001(2) -0.002(2)
N21 0.033(3) 0.029(3) 0.065(4) 0.003(3) 0.000(2) 0.000(2)
N22 0.039(3) 0.027(3) 0.057(3) 0.002(2) -0.006(2) -0.003(2)
N23 0.038(3) 0.026(3) 0.043(3) 0.002(2) -0.003(2) -0.003(2)
N24 0.029(3) 0.028(3) 0.043(3) -0.002(2) -0.001(2) -0.002(2)
N25 0.033(3) 0.038(3) 0.051(3) 0.006(2) -0.003(2) -0.003(2)
N26 0.030(3) 0.035(3) 0.037(3) -0.001(2) -0.006(2) 0.004(2)
N27 0.033(3) 0.036(3) 0.036(3) 0.005(2) -0.002(2) -0.003(2)
N28 0.030(3) 0.032(3) 0.036(3) 0.002(2) 0.001(2) 0.007(2)
O1 0.042(2) 0.031(3) 0.054(3) 0.000(2) 0.0113(19) 0.0034(19)
O2 0.051(3) 0.038(3) 0.048(2) -0.004(2) 0.011(2) -0.013(2)
O3 0.044(3) 0.061(3) 0.056(3) 0.014(2) 0.014(2) -0.009(2)
O4 0.042(2) 0.052(3) 0.044(2) 0.011(2) -0.0002(19) -0.006(2)
O5 0.059(3) 0.041(3) 0.095(4) 0.019(3) 0.024(3) 0.010(2)
O6 0.051(3) 0.038(3) 0.080(3) 0.012(2) -0.005(2) 0.002(2)
O7 0.044(3) 0.041(3) 0.070(3) 0.002(2) -0.008(2) 0.005(2)
O8 0.051(3) 0.051(3) 0.046(3) 0.012(2) 0.001(2) -0.002(2)
O9 0.075(4) 0.063(3) 0.064(3) 0.014(3) 0.018(3) 0.001(3)
O10 0.089(4) 0.061(4) 0.067(3) 0.000(3) 0.015(3) -0.024(3)
O11 0.103(4) 0.052(4) 0.105(4) -0.001(3) 0.028(3) -0.019(3)
O12 0.098(4) 0.037(3) 0.069(3) -0.007(2) 0.024(3) -0.026(3)
O13 0.045(2) 0.034(2) 0.044(2) 0.0009(19) -0.0001(19) -0.009(2)
O14 0.042(2) 0.041(2) 0.035(2) 0.006(2) -0.0021(18) -0.0002(19)

loop_
_atom_type_symbol
_atom_type_description
_atom_type_scat_dispersion_real
_atom_type_scat_dispersion_imag
_atom_type_scat_source
C C 0.0033 0.0016 'International Tables Vol C Tables 4.2.6.8 and 6.1.1.4'
H H 0.0000 0.0000 'International Tables Vol C Tables 4.2.6.8 and 6.1.1.4'
N N 0.0061 0.0033 'International Tables Vol C Tables 4.2.6.8 and 6.1.1.4'
O O 0.0106 0.0060 'International Tables Vol C Tables 4.2.6.8 and 6.1.1.4'
Cd Cd -0.8075 1.2024 'International Tables Vol C Tables 4.2.6.8 and 6.1.1.4'
La La -0.2871 2.4523 'International Tables Vol C Tables 4.2.6.8 and 6.1.1.4'
Cl Cl 0.1484 0.1585 'International Tables Vol C Tables 4.2.6.8 and 6.1.1.4'

loop_
_geom_angle_atom_site_label_1
_geom_angle_atom_site_label_2
_geom_angle_atom_site_label_3
_geom_angle
_geom_angle_site_symmetry_1
_geom_angle_site_symmetry_3
Cl6 Cd1 Cl5 111.55(7) . .
Cl6 Cd1 Cl8 108.25(9) . .
Cl5 Cd1 Cl8 106.15(8) . .
Cl6 Cd1 Cl2 109.14(6) . .
Cl5 Cd1 Cl2 118.35(6) . .
Cl8 Cd1 Cl2 102.56(7) . .
Cl4 Cd2 Cl3 114.23(7) . .
Cl4 Cd2 Cl1 106.76(6) . .
Cl3 Cd2 Cl1 115.32(7) . .
Cl4 Cd2 Cl7 109.13(7) . .
Cl3 Cd2 Cl7 104.14(8) . .
Cl1 Cd2 Cl7 106.92(7) . .
O14 La1 O1 134.58(13) 2 .
O14 La1 O3W 81.61(16) 2 .
O1 La1 O3W 78.21(15) . .
O14 La1 O2 74.34(13) 2 .
O1 La1 O2 81.88(13) . .
O3W La1 O2 120.80(19) . .
O14 La1 O13 74.96(12) 2 2
O1 La1 O13 139.50(13) . 2
O3W La1 O13 141.04(15) . 2
O2 La1 O13 82.27(13) . 2
O14 La1 O1W 135.84(16) 2 .
O1 La1 O1W 73.24(14) . .
O3W La1 O1W 142.5(2) . .
O2 La1 O1W 78.73(17) . .
O13 La1 O1W 67.20(14) 2 .
O14 La1 O4W 138.63(18) 2 .
O1 La1 O4W 74.79(18) . .
O3W La1 O4W 77.4(2) . .
O2 La1 O4W 146.75(18) . .
O13 La1 O4W 100.35(19) 2 .
O1W La1 O4W 72.1(2) . .
O14 La1 O2W 71.93(16) 2 .
O1 La1 O2W 136.75(15) . .
O3W La1 O2W 72.98(18) . .
O2 La1 O2W 140.87(16) . .
O13 La1 O2W 70.37(15) 2 .
O1W La1 O2W 113.44(17) . .
O4W La1 O2W 68.0(2) . .
O14 La1 O5W 68.3(2) 2 .
O1 La1 O5W 66.40(19) . .
O3W La1 O5W 59.2(3) . .
O2 La1 O5W 61.7(2) . .
O13 La1 O5W 133.7(2) 2 .
O1W La1 O5W 126.0(2) . .
O4W La1 O5W 125.8(3) . .
O2W La1 O5W 120.5(2) . .
O1 C1 N2 126.1(5) . .
O1 C1 N1 125.2(5) . .
N2 C1 N1 108.7(5) . .
N3 C2 N1 113.0(4) . .
N3 C2 C3 102.9(4) . .
N1 C2 C3 102.5(4) . .
N3 C2 H2 112.6 . .
N1 C2 H2 112.6 . .
C3 C2 H2 112.6 . .
N2 C3 N4 115.4(5) . .
N2 C3 C2 102.6(4) . .
N4 C3 C2 104.1(4) . .
N2 C3 H3 111.4 . .
N4 C3 H3 111.4 . .
C2 C3 H3 111.4 . .
O8 C4 N4 125.6(6) . .
O8 C4 N3 124.5(5) . .
N4 C4 N3 109.9(5) . .
N5 C5 N2 113.2(4) . .
N5 C5 H5A 108.9 . .
N2 C5 H5A 108.9 . .
N5 C5 H5B 108.9 . .
N2 C5 H5B 108.9 . .
H5A C5 H5B 107.8 . .
N4 C6 N7 112.7(5) . .
N4 C6 H6A 109.1 . .
N7 C6 H6A 109.1 . .
N4 C6 H6B 109.1 . .
N7 C6 H6B 109.1 . .
H6A C6 H6B 107.8 . .
O2 C7 N6 125.1(5) . .
O2 C7 N5 125.3(5) . .
N6 C7 N5 109.6(5) . .
N5 C8 N7 115.8(5) . .
N5 C8 C9 102.6(4) . .
N7 C8 C9 102.2(5) . .
N5 C8 H8 111.8 . .
N7 C8 H8 111.8 . .
C9 C8 H8 111.8 . .
N8 C9 N6 115.3(5) . .
N8 C9 C8 102.9(5) . .
N6 C9 C8 102.5(5) . .
N8 C9 H9 111.8 . .
N6 C9 H9 111.8 . .
C8 C9 H9 111.8 . .
O9 C10 N7 127.0(7) . .
O9 C10 N8 125.3(7) . .
N7 C10 N8 107.6(6) . .
N9 C11 N6 113.3(5) . .
N9 C11 H11A 108.9 . .
N6 C11 H11A 108.9 . .
N9 C11 H11B 108.9 . .
N6 C11 H11B 108.9 . .
H11A C11 H11B 107.7 . .
N8 C12 N11 113.1(5) . .
N8 C12 H12A 109.0 . .
N11 C12 H12A 109.0 . .
N8 C12 H12B 109.0 . .
N11 C12 H12B 109.0 . .
H12A C12 H12B 107.8 . .
O3 C13 N10 125.1(6) . .
O3 C13 N9 126.9(6) . .
N10 C13 N9 107.9(5) . .
N11 C14 N9 116.0(5) . .
N11 C14 C15 104.5(6) . .
N9 C14 C15 103.3(5) . .
N11 C14 H14 110.9 . .
N9 C14 H14 110.9 . .
C15 C14 H14 110.9 . .
N10 C15 N12 113.3(5) . .
N10 C15 C14 104.6(5) . .
N12 C15 C14 101.4(5) . .
N10 C15 H15 112.2 . .
N12 C15 H15 112.2 . .
C14 C15 H15 112.2 . .
O10 C16 N11 126.7(7) . .
O10 C16 N12 124.7(8) . .
N11 C16 N12 108.6(7) . .
N13 C17 N10 114.0(5) . .
N13 C17 H17A 108.8 . .
N10 C17 H17A 108.8 . .
N13 C17 H17B 108.8 . .
N10 C17 H17B 108.8 . .
H17A C17 H17B 107.6 . .
N15 C18 N12 113.3(5) . .
N15 C18 H18A 108.9 . .
N12 C18 H18A 108.9 . .
N15 C18 H18B 108.9 . .
N12 C18 H18B 108.9 . .
H18A C18 H18B 107.7 . .
O4 C19 N14 126.2(6) . .
O4 C19 N13 125.0(6) . .
N14 C19 N13 108.9(5) . .
N13 C20 N15 115.1(5) . .
N13 C20 C21 103.4(5) . .
N15 C20 C21 103.2(5) . .
N13 C20 H20 111.5 . .
N15 C20 H20 111.5 . .
C21 C20 H20 111.5 . .
N14 C21 N16 114.1(5) . .
N14 C21 C20 103.6(5) . .
N16 C21 C20 104.2(5) . .
N14 C21 H21 111.5 . .
N16 C21 H21 111.5 . .
C20 C21 H21 111.5 . .
O11 C22 N16 124.4(8) . .
O11 C22 N15 125.6(8) . .
N16 C22 N15 110.0(7) . .
N17 C23 N14 112.8(5) . .
N17 C23 H23A 109.0 . .
N14 C23 H23A 109.0 . .
N17 C23 H23B 109.0 . .
N14 C23 H23B 109.0 . .
H23A C23 H23B 107.8 . .
N16 C24 N19 113.9(5) . .
N16 C24 H24A 108.8 . .
N19 C24 H24A 108.8 . .
N16 C24 H24B 108.8 . .
N19 C24 H24B 108.8 . .
H24A C24 H24B 107.7 . .
O5 C25 N17 126.1(6) . .
O5 C25 N18 127.4(7) . .
N17 C25 N18 106.5(6) . .
N19 C26 N17 117.3(5) . .
N19 C26 C27 102.7(5) . .
N17 C26 C27 103.4(5) . .
N19 C26 H26 110.9 . .
N17 C26 H26 110.9 . .
C27 C26 H26 110.9 . .
N20 C27 N18 115.3(5) . .
N20 C27 C26 102.5(5) . .
N18 C27 C26 101.8(5) . .
N20 C27 H27 112.1 . .
N18 C27 H27 112.1 . .
C26 C27 H27 112.1 . .
O12 C28 N20 127.0(6) . .
O12 C28 N19 125.0(7) . .
N20 C28 N19 108.0(6) . .
N18 C29 N21 113.4(5) . .
N18 C29 H29A 108.9 . .
N21 C29 H29A 108.9 . .
N18 C29 H29B 108.9 . .
N21 C29 H29B 108.9 . .
H29A C29 H29B 107.7 . .
N20 C30 N23 113.5(4) . .
N20 C30 H30A 108.9 . .
N23 C30 H30A 108.9 . .
N20 C30 H30B 108.9 . .
N23 C30 H30B 108.9 . .
H30A C30 H30B 107.7 . .
O6 C31 N22 127.7(6) . .
O6 C31 N21 124.7(7) . .
N22 C31 N21 107.6(5) . .
N21 C32 N23 113.8(5) . .
N21 C32 C33 103.6(5) . .
N23 C32 C33 104.0(4) . .
N21 C32 H32 111.7 . .
N23 C32 H32 111.7 . .
C33 C32 H32 111.7 . .
N22 C33 N24 115.4(4) . .
N22 C33 C32 103.8(5) . .
N24 C33 C32 102.6(5) . .
N22 C33 H33 111.5 . .
N24 C33 H33 111.5 . .
C32 C33 H33 111.5 . .
O13 C34 N24 124.7(5) . .
O13 C34 N23 126.7(5) . .
N24 C34 N23 108.6(5) . .
N25 C35 N22 114.5(5) . .
N25 C35 H35A 108.6 . .
N22 C35 H35A 108.6 . .
N25 C35 H35B 108.6 . .
N22 C35 H35B 108.6 . .
H35A C35 H35B 107.6 . .
N24 C36 N27 113.8(4) . .
N24 C36 H36A 108.8 . .
N27 C36 H36A 108.8 . .
N24 C36 H36B 108.8 . .
N27 C36 H36B 108.8 . .
H36A C36 H36B 107.7 . .
O7 C37 N26 126.1(5) . .
O7 C37 N25 125.3(5) . .
N26 C37 N25 108.5(5) . .
N27 C38 N25 116.2(5) . .
N27 C38 C39 103.9(5) . .
N25 C38 C39 103.0(4) . .
N27 C38 H38 111.1 . .
N25 C38 H38 111.1 . .
C39 C38 H38 111.1 . .
N26 C39 N28 113.6(4) . .
N26 C39 C38 102.9(4) . .
N28 C39 C38 102.0(4) . .
N26 C39 H39 112.5 . .
N28 C39 H39 112.5 . .
C38 C39 H39 112.5 . .
O14 C40 N27 126.2(5) . .
O14 C40 N28 125.2(6) . .
N27 C40 N28 108.5(5) . .
N26 C41 N1 112.4(4) . .
N26 C41 H41A 109.1 . .
N1 C41 H41A 109.1 . .
N26 C41 H41B 109.1 . .
N1 C41 H41B 109.1 . .
H41A C41 H41B 107.9 . .
N3 C42 N28 112.7(5) . .
N3 C42 H42A 109.0 . .
N28 C42 H42A 109.0 . .
N3 C42 H42B 109.0 . .
N28 C42 H42B 109.0 . .
H42A C42 H42B 107.8 . .
C1 N1 C2 111.8(5) . .
C1 N1 C41 121.2(5) . .
C2 N1 C41 120.4(4) . .
C1 N2 C3 113.3(5) . .
C1 N2 C5 123.5(5) . .
C3 N2 C5 123.2(5) . .
C4 N3 C42 123.8(5) . .
C4 N3 C2 111.6(4) . .
C42 N3 C2 122.8(5) . .
C4 N4 C6 121.7(5) . .
C4 N4 C3 111.1(5) . .
C6 N4 C3 122.9(5) . .
C7 N5 C8 111.8(5) . .
C7 N5 C5 124.0(5) . .
C8 N5 C5 124.0(5) . .
C7 N6 C9 110.6(5) . .
C7 N6 C11 124.3(5) . .
C9 N6 C11 122.2(5) . .
C10 N7 C6 121.2(5) . .
C10 N7 C8 112.1(5) . .
C6 N7 C8 123.1(5) . .
C10 N8 C9 112.3(5) . .
C10 N8 C12 121.9(6) . .
C9 N8 C12 124.9(6) . .
C13 N9 C11 117.3(5) . .
C13 N9 C14 110.7(5) . .
C11 N9 C14 121.8(5) . .
C13 N10 C15 111.9(5) . .
C13 N10 C17 122.2(5) . .
C15 N10 C17 125.0(5) . .
C16 N11 C14 111.6(6) . .
C16 N11 C12 124.3(6) . .
C14 N11 C12 123.9(6) . .
C16 N12 C15 111.4(6) . .
C16 N12 C18 121.6(7) . .
C15 N12 C18 123.9(6) . .
C19 N13 C17 123.5(5) . .
C19 N13 C20 111.6(5) . .
C17 N13 C20 123.6(5) . .
C19 N14 C21 111.6(5) . .
C19 N14 C23 121.3(5) . .
C21 N14 C23 122.6(5) . .
C22 N15 C18 121.9(6) . .
C22 N15 C20 111.9(6) . .
C18 N15 C20 122.8(6) . .
C22 N16 C24 123.8(6) . .
C22 N16 C21 110.6(6) . .
C24 N16 C21 124.7(6) . .
C25 N17 C26 112.6(5) . .
C25 N17 C23 122.2(5) . .
C26 N17 C23 125.1(5) . .
C25 N18 C29 121.6(5) . .
C25 N18 C27 114.7(5) . .
C29 N18 C27 120.8(5) . .
C28 N19 C26 112.5(5) . .
C28 N19 C24 120.8(6) . .
C26 N19 C24 122.5(5) . .
C28 N20 C30 121.7(5) . .
C28 N20 C27 113.4(5) . .
C30 N20 C27 121.9(5) . .
C31 N21 C32 112.0(5) . .
C31 N21 C29 121.4(5) . .
C32 N21 C29 122.6(5) . .
C31 N22 C33 112.5(5) . .
C31 N22 C35 121.0(5) . .
C33 N22 C35 124.2(5) . .
C34 N23 C30 121.9(5) . .
C34 N23 C32 112.1(5) . .
C30 N23 C32 124.1(5) . .
C34 N24 C36 123.5(5) . .
C34 N24 C33 112.3(5) . .
C36 N24 C33 124.1(5) . .
C37 N25 C35 123.8(5) . .
C37 N25 C38 112.4(5) . .
C35 N25 C38 123.5(5) . .
C37 N26 C39 112.9(4) . .
C37 N26 C41 123.6(5) . .
C39 N26 C41 121.6(4) . .
C40 N27 C38 112.3(4) . .
C40 N27 C36 122.6(5) . .
C38 N27 C36 125.1(5) . .
C40 N28 C39 112.4(5) . .
C40 N28 C42 120.0(5) . .
C39 N28 C42 122.2(4) . .
C1 O1 La1 148.3(4) . .
C7 O2 La1 155.0(4) . .
C34 O13 La1 152.5(4) . 2_545
C40 O14 La1 162.2(4) . 2_545

loop_
_geom_bond_atom_site_label_1
_geom_bond_atom_site_label_2
_geom_bond_distance
_geom_bond_site_symmetry_2
O1W La1 2.550(4) .
O2W La1 2.572(5) .
O3W La1 2.512(5) .
O4W La1 2.552(5) .
O5W La1 2.806(8) .
Cd1 Cl6 2.438(2) .
Cd1 Cl5 2.4409(18) .
Cd1 Cl8 2.472(2) .
Cd1 Cl2 2.4868(17) .
Cd2 Cl4 2.4534(18) .
Cd2 Cl3 2.457(2) .
Cd2 Cl1 2.4747(17) .
Cd2 Cl7 2.476(2) .
La1 O14 2.432(4) 2
La1 O1 2.473(4) .
La1 O2 2.514(4) .
La1 O13 2.515(4) 2
C1 O1 1.245(7) .
C1 N2 1.337(7) .
C1 N1 1.359(7) .
C2 N3 1.449(7) .
C2 N1 1.465(7) .
C2 C3 1.544(7) .
C2 H2 0.9900 .
C3 N2 1.454(7) .
C3 N4 1.447(7) .
C3 H3 0.9900 .
C4 O8 1.241(7) .
C4 N4 1.352(7) .
C4 N3 1.364(7) .
C5 N5 1.445(7) .
C5 N2 1.465(7) .
C5 H5A 0.9800 .
C5 H5B 0.9800 .
C6 N4 1.438(7) .
C6 N7 1.449(7) .
C6 H6A 0.9800 .
C6 H6B 0.9800 .
C7 O2 1.248(7) .
C7 N6 1.343(7) .
C7 N5 1.359(7) .
C8 N5 1.440(7) .
C8 N7 1.454(7) .
C8 C9 1.546(8) .
C8 H8 0.9900 .
C9 N8 1.433(8) .
C9 N6 1.463(7) .
C9 H9 0.9900 .
C10 O9 1.221(8) .
C10 N7 1.347(8) .
C10 N8 1.383(8) .
C11 N9 1.441(7) .
C11 N6 1.468(7) .
C11 H11A 0.9800 .
C11 H11B 0.9800 .
C12 N8 1.443(8) .
C12 N11 1.439(8) .
C12 H12A 0.9800 .
C12 H12B 0.9800 .
C13 O3 1.226(7) .
C13 N10 1.370(8) .
C13 N9 1.390(8) .
C14 N11 1.419(8) .
C14 N9 1.451(7) .
C14 C15 1.521(8) .
C14 H14 0.9900 .
C15 N10 1.429(7) .
C15 N12 1.448(9) .
C15 H15 0.9900 .
C16 O10 1.244(9) .
C16 N11 1.340(9) .
C16 N12 1.362(9) .
C17 N13 1.425(8) .
C17 N10 1.444(7) .
C17 H17A 0.9800 .
C17 H17B 0.9800 .
C18 N15 1.445(8) .
C18 N12 1.478(8) .
C18 H18A 0.9800 .
C18 H18B 0.9800 .
C19 O4 1.236(7) .
C19 N14 1.353(8) .
C19 N13 1.366(7) .
C20 N13 1.438(8) .
C20 N15 1.454(8) .
C20 C21 1.540(9) .
C20 H20 0.9900 .
C21 N14 1.443(8) .
C21 N16 1.463(8) .
C21 H21 0.9900 .
C22 O11 1.260(9) .
C22 N16 1.364(9) .
C22 N15 1.358(9) .
C23 N17 1.452(8) .
C23 N14 1.450(7) .
C23 H23A 0.9800 .
C23 H23B 0.9800 .
C24 N16 1.417(8) .
C24 N19 1.464(8) .
C24 H24A 0.9800 .
C24 H24B 0.9800 .
C25 O5 1.197(7) .
C25 N17 1.384(8) .
C25 N18 1.376(8) .
C26 N19 1.446(8) .
C26 N17 1.442(7) .
C26 C27 1.574(9) .
C26 H26 0.9900 .
C27 N20 1.443(7) .
C27 N18 1.429(8) .
C27 H27 0.9900 .
C28 O12 1.217(8) .
C28 N20 1.362(8) .
C28 N19 1.372(8) .
C29 N18 1.448(8) .
C29 N21 1.442(8) .
C29 H29A 0.9800 .
C29 H29B 0.9800 .
C30 N20 1.427(7) .
C30 N23 1.445(7) .
C30 H30A 0.9800 .
C30 H30B 0.9800 .
C31 O6 1.210(7) .
C31 N22 1.360(8) .
C31 N21 1.385(8) .
C32 N21 1.439(7) .
C32 N23 1.441(7) .
C32 C33 1.534(8) .
C32 H32 0.9900 .
C33 N22 1.438(7) .
C33 N24 1.463(7) .
C33 H33 0.9900 .
C34 O13 1.228(7) .
C34 N24 1.353(7) .
C34 N23 1.364(7) .
C35 N25 1.448(7) .
C35 N22 1.445(8) .
C35 H35A 0.9800 .
C35 H35B 0.9800 .
C36 N24 1.427(7) .
C36 N27 1.448(7) .
C36 H36A 0.9800 .
C36 H36B 0.9800 .
C37 O7 1.242(7) .
C37 N26 1.354(7) .
C37 N25 1.366(7) .
C38 N27 1.421(7) .
C38 N25 1.445(7) .
C38 C39 1.556(7) .
C38 H38 0.9900 .
C39 N26 1.445(7) .
C39 N28 1.448(7) .
C39 H39 0.9900 .
C40 O14 1.219(7) .
C40 N27 1.364(7) .
C40 N28 1.356(7) .
C41 N26 1.449(7) .
C41 N1 1.474(7) .
C41 H41A 0.9800 .
C41 H41B 0.9800 .
C42 N3 1.442(7) .
C42 N28 1.453(7) .
C42 H42A 0.9800 .
C42 H42B 0.9800 .
O13 La1 2.515(4) 2_545
O14 La1 2.432(4) 2_545

loop_
_platon_squeeze_void_nr
_platon_squeeze_void_average_x
_platon_squeeze_void_average_y
_platon_squeeze_void_average_z
_platon_squeeze_void_volume
_platon_squeeze_void_count_electrons
_platon_squeeze_void_content
1 -0.009 0.500 0.000 1142 344 ' '
2 -0.004 1.000 0.500 1142 343 ' '
3 0.094 0.795 0.157 5 0 ' '
4 0.406 0.295 0.343 5 0 ' '
5 0.594 0.705 0.657 5 1 ' '
6 0.906 0.205 0.843 5 1 ' '
